data_4503807
loop_
_publ_author_name
'Rohl, Andrew L.'
'Moret, Massimo'
'Kaminsky, Werner'
'Claborn, Kacey'
'McKinnon, Joshua J.'
'Kahr, Bart'

_publ_section_title
;
 Hirshfeld Surfaces Identify Inadequacies in Computations of
 Intermolecular Interactions in Crystals: Pentamorphic
 1,8-Dihydroxyanthraquinone
;
_journal_issue 12
_journal_name_full 'Crystal Growth &amp; Design'
_journal_page_first 4517
_journal_paper_doi 10.1021/cg8005212
_journal_volume 8
_journal_year 2008
_chemical_formula_moiety 'C14 H8 O4'
_chemical_formula_sum 'C14 H8 O4'
_chemical_formula_weight 240.20
_chemical_name_common dihyanthraquin_P21/n_LT
_chemical_name_systematic dihyanthraquin_P21/n_LT
_space_group_IT_number 14
_symmetry_cell_setting monoclinic
_symmetry_Int_Tables_number 14
_symmetry_space_group_name_Hall '-P 2yn'
_symmetry_space_group_name_H-M 'P 1 21/n 1'
_atom_sites_solution_hydrogens geom
_atom_sites_solution_primary direct
_atom_sites_solution_secondary difmap
_audit_creation_method SHELXL-97
_cell_angle_alpha 90.00
_cell_angle_beta 91.634(2)
_cell_angle_gamma 90.00
_cell_formula_units_Z 4
_cell_length_a 7.2930(5)
_cell_length_b 9.5001(7)
_cell_length_c 14.7208(11)
_cell_measurement_reflns_used 1024
_cell_measurement_temperature 110(2)
_cell_measurement_theta_max 20
_cell_measurement_theta_min 3
_cell_volume 1019.50(13)
_computing_cell_refinement SAINT
_computing_data_collection 'Bruker Smart CCD'
_computing_data_reduction SAINT
_computing_molecular_graphics 'PLATON, SCHAKAL99'
_computing_publication_material 'SHELXL-97 (Sheldrick, 1997)'
_computing_structure_refinement 'SHELXL-97 (Sheldrick, 1997)'
_computing_structure_solution SIR97
_diffrn_ambient_temperature 110(1)
_diffrn_measured_fraction_theta_full 0.998
_diffrn_measured_fraction_theta_max 0.998
_diffrn_measurement_device_type 'Bruker Smart CCD'
_diffrn_measurement_method '\f and \w scans'
_diffrn_radiation_monochromator graphite
_diffrn_radiation_source 'fine-focus sealed tube'
_diffrn_radiation_type MoK\a
_diffrn_radiation_wavelength 0.71073
_diffrn_reflns_av_R_equivalents 0.0279
_diffrn_reflns_av_sigmaI/netI 0.0210
_diffrn_reflns_limit_h_max 8
_diffrn_reflns_limit_h_min -8
_diffrn_reflns_limit_k_max 11
_diffrn_reflns_limit_k_min -11
_diffrn_reflns_limit_l_max 17
_diffrn_reflns_limit_l_min -17
_diffrn_reflns_number 8737
_diffrn_reflns_theta_full 25.03
_diffrn_reflns_theta_max 25.03
_diffrn_reflns_theta_min 2.55
_exptl_absorpt_coefficient_mu 0.116
_exptl_absorpt_correction_T_max 0.993
_exptl_absorpt_correction_T_min 0.987
_exptl_absorpt_correction_type multi-scan
_exptl_absorpt_process_details SADABS
_exptl_crystal_colour orange
_exptl_crystal_colour_lustre clear
_exptl_crystal_density_diffrn 1.565
_exptl_crystal_density_method 'not measured'
_exptl_crystal_description prism
_exptl_crystal_F_000 496
_exptl_crystal_size_max 0.26
_exptl_crystal_size_mid 0.09
_exptl_crystal_size_min 0.08
_refine_diff_density_max 0.800
_refine_diff_density_min -0.235
_refine_diff_density_rms 0.113
_refine_ls_extinction_method none
_refine_ls_goodness_of_fit_ref 1.073
_refine_ls_hydrogen_treatment constr
_refine_ls_matrix_type full
_refine_ls_number_parameters 165
_refine_ls_number_reflns 1800
_refine_ls_number_restraints 0
_refine_ls_restrained_S_all 1.073
_refine_ls_R_factor_all 0.0754
_refine_ls_R_factor_gt 0.0630
_refine_ls_shift/su_max 0.003
_refine_ls_shift/su_mean 0.000
_refine_ls_structure_factor_coef Fsqd
_refine_ls_weighting_details 'calc w=1/[\s^2^(Fo^2^)+(0.1294P)^2^+0.2359P] where P=(Fo^2^+2Fc^2^)/3'
_refine_ls_weighting_scheme calc
_refine_ls_wR_factor_gt 0.1658
_refine_ls_wR_factor_ref 0.1826
_reflns_number_gt 1422
_reflns_number_total 1800
_reflns_threshold_expression >2sigma(I)
_cod_data_source_file cg8005212_si_005.cif
_cod_data_source_block shelxl
_cod_depositor_comments
;
The following automatic conversions were performed:

'_symmetry_cell_setting' value 'Monoclinic' changed to 'monoclinic'
according to /home/saulius/struct/CIF-dictionaries/cif_core.dic
dictionary named 'cif_core.dic' version 2.4.1 from 2010-06-29.

Automatic conversion script
Id: cif_fix_values 1715 2011-07-08 13:25:40Z adriana 
;
_cod_original_sg_symbol_H-M 'P 21/n'
_cod_database_code 4503807

loop_
_symmetry_equiv_pos_as_xyz
'x, y, z'
'-x+1/2, y+1/2, -z+1/2'
'-x, -y, -z'
'x-1/2, -y-1/2, z-1/2'

loop_
_atom_site_label
_atom_site_type_symbol
_atom_site_fract_x
_atom_site_fract_y
_atom_site_fract_z
_atom_site_U_iso_or_equiv
_atom_site_adp_type
_atom_site_occupancy
_atom_site_symmetry_multiplicity
_atom_site_calc_flag
_atom_site_refinement_flags
O1 O 0.2280(2) 0.15965(15) 0.14323(9) 0.0231(4) Uani 1 1 d .
O2 O 0.2965(2) -0.18781(17) -0.14358(9) 0.0279(5) Uani 1 1 d .
O3 O 0.1155(2) -0.04631(16) 0.24121(10) 0.0292(5) Uani 1 1 d .
H3 H 0.1621 0.0333 0.2325 0.044 Uiso 1 1 calc R
O4 O 0.3462(2) 0.36956(15) 0.04839(10) 0.0296(5) Uani 1 1 d .
H4 H 0.3143 0.3278 0.0957 0.044 Uiso 1 1 calc R
C1 C 0.2724(3) -0.1073(2) -0.07985(13) 0.0185(5) Uani 1 1 d .
C2 C 0.2001(2) -0.1595(2) 0.00713(12) 0.0164(5) Uani 1 1 d .
C3 C 0.1865(3) -0.0682(2) 0.08244(13) 0.0157(5) Uani 1 1 d .
C4 C 0.2392(3) 0.0807(2) 0.07546(13) 0.0165(5) Uani 1 1 d .
C5 C 0.3038(2) 0.1348(2) -0.01066(13) 0.0172(5) Uani 1 1 d .
C6 C 0.3168(2) 0.0453(2) -0.08753(13) 0.0179(5) Uani 1 1 d .
C7 C 0.1234(3) -0.1228(2) 0.16498(13) 0.0173(5) Uani 1 1 d .
C8 C 0.0683(3) -0.2638(2) 0.16988(13) 0.0204(5) Uani 1 1 d .
H8 H 0.0207 -0.2996 0.2246 0.025 Uiso 1 1 calc R
C9 C 0.0831(3) -0.3502(2) 0.09578(14) 0.0225(5) Uani 1 1 d .
H9 H 0.0467 -0.4459 0.1000 0.027 Uiso 1 1 calc R
C10 C 0.1507(3) -0.2997(2) 0.01453(14) 0.0202(5) Uani 1 1 d .
H10 H 0.1630 -0.3614 -0.0358 0.024 Uiso 1 1 calc R
C11 C 0.3521(3) 0.2780(2) -0.01990(14) 0.0203(5) Uani 1 1 d .
C12 C 0.4096(3) 0.3283(2) -0.10365(14) 0.0245(5) Uani 1 1 d .
H12 H 0.4425 0.4245 -0.1098 0.029 Uiso 1 1 calc R
C13 C 0.4189(3) 0.2399(3) -0.17692(14) 0.0257(6) Uani 1 1 d .
H13 H 0.4572 0.2757 -0.2336 0.031 Uiso 1 1 calc R
C14 C 0.3729(3) 0.0981(2) -0.16941(13) 0.0218(5) Uani 1 1 d .
H14 H 0.3801 0.0379 -0.2207 0.026 Uiso 1 1 calc R

loop_
_atom_site_aniso_label
_atom_site_aniso_U_11
_atom_site_aniso_U_22
_atom_site_aniso_U_33
_atom_site_aniso_U_23
_atom_site_aniso_U_13
_atom_site_aniso_U_12
O1 0.0307(9) 0.0211(8) 0.0178(8) -0.0044(6) 0.0037(6) -0.0039(6)
O2 0.0318(9) 0.0334(9) 0.0186(8) -0.0078(7) 0.0043(6) -0.0037(7)
O3 0.0411(10) 0.0267(9) 0.0204(8) -0.0021(6) 0.0079(7) -0.0032(7)
O4 0.0399(10) 0.0205(8) 0.0288(9) -0.0002(7) 0.0061(7) -0.0024(7)
C1 0.0106(10) 0.0308(12) 0.0141(11) -0.0027(9) -0.0023(7) 0.0003(8)
C2 0.0092(9) 0.0236(11) 0.0163(11) -0.0007(8) -0.0007(7) 0.0006(8)
C3 0.0107(9) 0.0216(11) 0.0149(10) 0.0012(8) -0.0003(7) 0.0009(7)
C4 0.0113(9) 0.0215(11) 0.0167(10) 0.0005(8) -0.0014(8) -0.0002(7)
C5 0.0100(9) 0.0242(11) 0.0173(11) 0.0032(9) -0.0008(8) 0.0013(8)
C6 0.0100(9) 0.0272(11) 0.0163(10) 0.0027(8) -0.0008(7) 0.0009(8)
C7 0.0135(9) 0.0251(11) 0.0134(10) 0.0007(8) 0.0012(7) 0.0006(8)
C8 0.0152(10) 0.0260(12) 0.0201(11) 0.0065(9) 0.0007(8) -0.0009(8)
C9 0.0168(10) 0.0196(11) 0.0311(12) 0.0028(9) -0.0008(9) -0.0033(8)
C10 0.0157(10) 0.0226(11) 0.0224(11) -0.0055(9) 0.0008(8) -0.0009(8)
C11 0.0122(10) 0.0225(11) 0.0262(12) 0.0035(9) -0.0014(8) 0.0007(8)
C12 0.0161(10) 0.0261(12) 0.0312(13) 0.0107(10) 0.0008(9) -0.0018(8)
C13 0.0152(10) 0.0407(13) 0.0213(11) 0.0140(10) -0.0003(8) -0.0013(9)
C14 0.0143(10) 0.0365(13) 0.0147(11) 0.0032(9) 0.0012(8) 0.0008(9)

loop_
_atom_type_symbol
_atom_type_description
_atom_type_scat_dispersion_real
_atom_type_scat_dispersion_imag
_atom_type_scat_source
C C 0.0033 0.0016 'International Tables Vol C Tables 4.2.6.8 and 6.1.1.4'
H H 0.0000 0.0000 'International Tables Vol C Tables 4.2.6.8 and 6.1.1.4'
O O 0.0106 0.0060 'International Tables Vol C Tables 4.2.6.8 and 6.1.1.4'

loop_
_exptl_crystal_face_index_h
_exptl_crystal_face_index_k
_exptl_crystal_face_index_l
_exptl_crystal_face_perp_dist
-1 -1 0 1.8160
-1 0 -1 1.6260
-1 0 1 1.5900
0 -1 -1 1.3160
0 0 -1 1.4280
0 0 1 1.4280

loop_
_geom_angle_atom_site_label_1
_geom_angle_atom_site_label_2
_geom_angle_atom_site_label_3
_geom_angle
C7 O3 H3 109.5
C11 O4 H4 109.5
O2 C1 C2 120.92(19)
O2 C1 C6 120.81(18)
C2 C1 C6 118.27(17)
C10 C2 C3 120.30(18)
C10 C2 C1 119.25(18)
C3 C2 C1 120.43(18)
C7 C3 C2 118.83(18)
C7 C3 C4 120.41(18)
C2 C3 C4 120.75(18)
O1 C4 C5 120.75(18)
O1 C4 C3 119.82(18)
C5 C4 C3 119.42(18)
C11 C5 C6 118.50(18)
C11 C5 C4 120.70(19)
C6 C5 C4 120.79(18)
C14 C6 C5 120.43(19)
C14 C6 C1 119.41(18)
C5 C6 C1 120.15(18)
O3 C7 C8 117.14(17)
O3 C7 C3 123.05(18)
C8 C7 C3 119.79(18)
C9 C8 C7 120.14(18)
C9 C8 H8 119.9
C7 C8 H8 119.9
C8 C9 C10 121.00(19)
C8 C9 H9 119.5
C10 C9 H9 119.5
C2 C10 C9 119.86(19)
C2 C10 H10 120.1
C9 C10 H10 120.1
O4 C11 C12 117.41(18)
O4 C11 C5 122.88(18)
C12 C11 C5 119.7(2)
C13 C12 C11 120.5(2)
C13 C12 H12 119.7
C11 C12 H12 119.7
C12 C13 C14 120.82(19)
C12 C13 H13 119.6
C14 C13 H13 119.6
C6 C14 C13 120.0(2)
C6 C14 H14 120.0
C13 C14 H14 120.0

loop_
_geom_bond_atom_site_label_1
_geom_bond_atom_site_label_2
_geom_bond_distance
O1 C4 1.252(2)
O2 C1 1.227(2)
O3 C7 1.339(2)
O3 H3 0.8400
O4 C11 1.331(2)
O4 H4 0.8400
C1 C2 1.484(3)
C1 C6 1.490(3)
C2 C10 1.385(3)
C2 C3 1.413(3)
C3 C7 1.410(3)
C3 C4 1.470(3)
C4 C5 1.459(3)
C5 C11 1.413(3)
C5 C6 1.421(3)
C6 C14 1.379(3)
C7 C8 1.401(3)
C8 C9 1.372(3)
C8 H8 0.9500
C9 C10 1.392(3)
C9 H9 0.9500
C10 H10 0.9500
C11 C12 1.397(3)
C12 C13 1.370(3)
C12 H12 0.9500
C13 C14 1.393(3)
C13 H13 0.9500
C14 H14 0.9500

loop_
_cod_related_entry_id
_cod_related_entry_database
_cod_related_entry_code
1 ChemSpider 2845
